data_2210022
loop_
_publ_author_name
'Youngme, Sujittra'
'Chotkhun, Thidarat'
'Chaichit, Narongsak'

_publ_section_title
;
 Acetatoaqua(di-2-pyridylamine)isothiocyanatocopper(II)
;
_journal_coeditor_code XU2057
_journal_issue 8
_journal_name_full 'Acta Crystallographica Section E'
_journal_page_first m1793
_journal_page_last m1795
_journal_paper_doi 10.1107/S1600536806025803
_journal_volume 62
_journal_year 2006
_chemical_formula_iupac '[Cu (C2 H3 O2) (N C S)(C10 H9 N3) (H 2 O)]'
_chemical_formula_moiety 'C13 H14 Cu N4 O3 S'
_chemical_formula_sum 'C13 H14 Cu N4 O3 S'
_chemical_formula_weight 369.88
_chemical_name_systematic
;
Acetatoaqua(di-2-pyridylamine)isothiocyanatocopper(II)
;
_space_group_IT_number 19
_symmetry_cell_setting orthorhombic
_symmetry_space_group_name_Hall 'P 2ac 2ab'
_symmetry_space_group_name_H-M 'P 21 21 21'
_atom_sites_solution_hydrogens geom
_atom_sites_solution_primary direct
_atom_sites_solution_secondary difmap
_audit_creation_method SHELXL-97
_cell_angle_alpha 90.00
_cell_angle_beta 90.00
_cell_angle_gamma 90.00
_cell_formula_units_Z 4
_cell_length_a 6.97420(10)
_cell_length_b 13.28830(10)
_cell_length_c 17.0472(2)
_cell_measurement_reflns_used 4384
_cell_measurement_temperature 273(2)
_cell_measurement_theta_max 30.4
_cell_measurement_theta_min 2.4
_cell_volume 1579.85(3)
_computing_cell_refinement 'SAINT (Bruker, 2000)'
_computing_data_collection 'SMART (Bruker, 2000)'
_computing_data_reduction SAINT
_computing_molecular_graphics SHELXTL
_computing_publication_material SHELXTL
_computing_structure_refinement SHELXTL
_computing_structure_solution 'SHELXTL (Sheldrick, 2000b)'
_diffrn_ambient_temperature 273(2)
_diffrn_measured_fraction_theta_full 1.00
_diffrn_measured_fraction_theta_max 1.00
_diffrn_measurement_device_type
;
Siemens SMART CCD area-detector
;
_diffrn_measurement_method \w
_diffrn_radiation_monochromator graphite
_diffrn_radiation_source 'fine-focus sealed tube'
_diffrn_radiation_type MoK\a
_diffrn_radiation_wavelength 0.71073
_diffrn_reflns_av_R_equivalents 0.016
_diffrn_reflns_av_sigmaI/netI 0.019
_diffrn_reflns_limit_h_max 9
_diffrn_reflns_limit_h_min -9
_diffrn_reflns_limit_k_max 18
_diffrn_reflns_limit_k_min -15
_diffrn_reflns_limit_l_max 23
_diffrn_reflns_limit_l_min -20
_diffrn_reflns_number 11607
_diffrn_reflns_theta_full 30.4
_diffrn_reflns_theta_max 30.4
_diffrn_reflns_theta_min 2.4
_diffrn_standards_decay_% 0
_diffrn_standards_interval_count 0
_diffrn_standards_interval_time 0
_diffrn_standards_number 0
_exptl_absorpt_coefficient_mu 1.531
_exptl_absorpt_correction_T_max 0.709
_exptl_absorpt_correction_T_min 0.596
_exptl_absorpt_correction_type multi-scan
_exptl_absorpt_process_details '(SADABS; Sheldrick, 2000a)'
_exptl_crystal_colour Green
_exptl_crystal_density_diffrn 1.555
_exptl_crystal_density_method 'not measured'
_exptl_crystal_description Rod
_exptl_crystal_F_000 756
_exptl_crystal_size_max 0.475
_exptl_crystal_size_mid 0.300
_exptl_crystal_size_min 0.225
_refine_diff_density_max 0.24
_refine_diff_density_min -0.27
_refine_ls_abs_structure_details 'Flack (1983)'
_refine_ls_abs_structure_Flack 0.20(2)
_refine_ls_extinction_method none
_refine_ls_goodness_of_fit_ref 1.050
_refine_ls_hydrogen_treatment mixed
_refine_ls_matrix_type full
_refine_ls_number_parameters 255
_refine_ls_number_reflns 4384
_refine_ls_number_restraints 0
_refine_ls_restrained_S_all 1.050
_refine_ls_R_factor_all 0.022
_refine_ls_R_factor_gt 0.020
_refine_ls_shift/su_max 0.001
_refine_ls_shift/su_mean 0.000
_refine_ls_structure_factor_coef Fsqd
_refine_ls_weighting_details 'calc w=1/[\s^2^(Fo^2^)+(0.0328P)^2^] where P=(Fo^2^+2Fc^2^)/3'
_refine_ls_weighting_scheme calc
_refine_ls_wR_factor_gt 0.050
_refine_ls_wR_factor_ref 0.051
_reflns_number_gt 4133
_reflns_number_total 4384
_reflns_threshold_expression I>2\s(I)
_cod_data_source_file xu2057.cif
_cod_data_source_block I
_cod_depositor_comments
;
The following automatic conversions were performed:
'_symmetry_cell_setting' value 'Orthorhombic' changed to 'orthorhombic'
according to '/home/saulius/struct/CIF-dictionaries/cif_core.dic'
dictionary named 'cif_core.dic' version 2.4.1 from
2010-06-29.

'_geom_bond_publ_flag' value 'Yes' changed to 'yes' according
to '/home/saulius/struct/CIF-dictionaries/cif_core.dic' dictionary named
'cif_core.dic' version 2.4.1 from 2010-06-29 (7
times).

'_geom_angle_publ_flag' value 'Yes' changed to 'yes' according to
'/home/saulius/struct/CIF-dictionaries/cif_core.dic' dictionary named
'cif_core.dic' version 2.4.1 from 2010-06-29 (10 times).

Automatic conversion script
Id: cif_fix_enum 1527 2010-12-29 10:47:43Z saulius 

The following automatic conversions were performed:

'_symmetry_cell_setting' value 'Orthorhombic' changed to
'orthorhombic' according to
/home/saulius/struct/CIF-dictionaries/cif_core.dic dictionary named
'cif_core.dic' version 2.4.1 from 2010-06-29.

'_geom_bond_publ_flag'
value 'Yes' changed to 'yes' according to
/home/saulius/struct/CIF-dictionaries/cif_core.dic dictionary named
'cif_core.dic' version 2.4.1 from 2010-06-29 (7
times).

'_geom_angle_publ_flag' value 'Yes' changed to 'yes'
according to /home/saulius/struct/CIF-dictionaries/cif_core.dic
dictionary named 'cif_core.dic' version 2.4.1 from 2010-06-29 (10
times).

Automatic conversion script
Id: cif_fix_values 1715 2011-07-08 13:25:40Z adriana 
;
_cod_database_code 2210022
_cod_database_fobs_code 2210022

loop_
_symmetry_equiv_pos_as_xyz
'x, y, z'
'-x+1/2, -y, z+1/2'
'-x, y+1/2, -z+1/2'
'x+1/2, -y+1/2, -z'

loop_
_atom_site_type_symbol
_atom_site_label
_atom_site_fract_x
_atom_site_fract_y
_atom_site_fract_z
_atom_site_U_iso_or_equiv
_atom_site_adp_type
_atom_site_calc_flag
_atom_site_refinement_flags
_atom_site_occupancy
C C12 -0.1526(2) 0.31682(10) 0.23769(7) 0.0328(3) Uani d . 1
O O1 0.02113(15) 0.34083(9) 0.22978(6) 0.0382(2) Uani d . 1
C C13 -0.2141(3) 0.28586(17) 0.31925(10) 0.0566(5) Uani d . 1
H H14 -0.3379 0.3140 0.3305 0.085 Uiso calc R 1
H H13 -0.1226 0.3101 0.3568 0.085 Uiso calc R 1
H H15 -0.2210 0.2138 0.3222 0.085 Uiso calc R 1
O O2 -0.27317(18) 0.31615(10) 0.18350(7) 0.0475(3) Uani d . 1
N N4 -0.0223(2) 0.51854(11) 0.14836(10) 0.0499(4) Uani d . 1
C C11 -0.1544(2) 0.56957(11) 0.14017(9) 0.0397(3) Uani d . 1
O O3 0.40137(19) 0.43699(13) 0.19022(8) 0.0492(3) Uani d . 1
S S1 -0.33948(7) 0.64227(4) 0.12887(4) 0.06453(13) Uani d . 1
Cu Cu1 0.12034(2) 0.391979(12) 0.129773(9) 0.03095(5) Uani d . 1
N N3 0.1769(2) 0.28389(11) -0.03829(7) 0.0381(3) Uani d . 1
N N2 0.20470(18) 0.44243(10) 0.02384(7) 0.0344(2) Uani d . 1
C C4 0.2079(2) 0.11464(13) 0.00637(9) 0.0413(3) Uani d . 1
N N1 0.19903(18) 0.25193(9) 0.09834(7) 0.0340(2) Uani d . 1
C C5 0.1945(2) 0.21821(11) 0.02458(8) 0.0326(3) Uani d . 1
C C6 0.20767(19) 0.38649(13) -0.04124(7) 0.0348(3) Uani d . 1
C C1 0.2341(2) 0.18329(13) 0.15624(10) 0.0431(3) Uani d . 1
C C8 0.2707(3) 0.53031(16) -0.12216(11) 0.0562(5) Uani d . 1
C C2 0.2562(3) 0.08292(13) 0.14242(11) 0.0505(4) Uani d . 1
C C10 0.2410(3) 0.54260(13) 0.01664(11) 0.0455(4) Uani d . 1
C C9 0.2743(3) 0.58885(15) -0.05433(12) 0.0555(4) Uani d . 1
C C3 0.2386(3) 0.04714(14) 0.06595(12) 0.0496(4) Uani d . 1
C C7 0.2387(3) 0.42981(15) -0.11578(9) 0.0463(4) Uani d . 1
H H4 0.202(3) 0.0896(15) -0.0454(12) 0.049(5) Uiso d . 1
H H12W 0.489(4) 0.397(2) 0.1903(14) 0.059(7) Uiso d . 1
H H2 0.291(4) 0.0423(19) 0.1845(16) 0.072(7) Uiso d . 1
H H5 0.196(3) 0.2559(15) -0.0835(13) 0.047(5) Uiso d . 1
H H10 0.246(3) 0.5843(15) 0.0668(12) 0.049(5) Uiso d . 1
H H7 0.236(3) 0.3899(16) -0.1578(12) 0.052(5) Uiso d . 1
H H11W 0.441(4) 0.488(2) 0.1772(18) 0.077(9) Uiso d . 1
H H8 0.292(3) 0.5595(18) -0.1694(13) 0.058(6) Uiso d . 1
H H3 0.252(3) -0.0236(15) 0.0537(12) 0.044(5) Uiso d . 1
H H1 0.247(3) 0.2096(16) 0.2017(13) 0.047(5) Uiso d . 1
H H9 0.296(4) 0.6531(19) -0.0590(14) 0.067(7) Uiso d . 1

loop_
_atom_site_aniso_label
_atom_site_aniso_U_11
_atom_site_aniso_U_22
_atom_site_aniso_U_33
_atom_site_aniso_U_12
_atom_site_aniso_U_13
_atom_site_aniso_U_23
C12 0.0380(7) 0.0323(6) 0.0281(6) 0.0001(5) 0.0044(5) -0.0029(5)
O1 0.0357(5) 0.0496(6) 0.0292(5) 0.0006(4) 0.0040(4) 0.0014(4)
C13 0.0597(11) 0.0720(12) 0.0382(8) -0.0140(10) 0.0095(8) 0.0080(8)
O2 0.0459(6) 0.0580(7) 0.0387(6) -0.0027(6) -0.0075(5) -0.0084(5)
N4 0.0530(9) 0.0434(7) 0.0532(9) 0.0068(6) 0.0148(7) -0.0008(6)
C11 0.0462(8) 0.0320(6) 0.0410(7) -0.0024(5) 0.0070(6) -0.0049(5)
O3 0.0355(6) 0.0612(8) 0.0509(6) -0.0030(6) -0.0031(5) -0.0028(6)
S1 0.0537(3) 0.0490(2) 0.0910(4) 0.00975(18) -0.0104(3) -0.0006(2)
Cu1 0.03062(7) 0.03583(7) 0.02639(7) 0.00165(6) 0.00321(6) -0.00089(6)
N3 0.0426(7) 0.0454(7) 0.0261(6) 0.0002(5) 0.0007(4) -0.0029(5)
N2 0.0347(6) 0.0382(6) 0.0305(5) -0.0003(5) 0.0016(4) 0.0033(4)
C4 0.0399(7) 0.0427(7) 0.0414(7) -0.0012(6) 0.0065(6) -0.0079(7)
N1 0.0349(6) 0.0383(6) 0.0287(5) 0.0045(5) 0.0027(4) 0.0008(4)
C5 0.0259(6) 0.0407(7) 0.0311(6) 0.0014(5) 0.0043(5) -0.0022(5)
C6 0.0270(6) 0.0480(7) 0.0293(6) 0.0010(6) 0.0010(4) 0.0027(6)
C1 0.0489(9) 0.0468(9) 0.0334(7) 0.0102(7) 0.0027(6) 0.0030(6)
C8 0.0561(10) 0.0708(12) 0.0418(9) -0.0053(9) 0.0045(8) 0.0251(9)
C2 0.0591(10) 0.0435(8) 0.0488(10) 0.0097(7) 0.0060(8) 0.0114(7)
C10 0.0476(9) 0.0424(8) 0.0466(9) -0.0047(7) 0.0050(7) 0.0046(7)
C9 0.0633(11) 0.0459(10) 0.0573(10) -0.0072(8) 0.0028(9) 0.0166(8)
C3 0.0534(10) 0.0363(8) 0.0591(11) 0.0028(7) 0.0101(8) -0.0022(7)
C7 0.0462(8) 0.0639(10) 0.0288(7) -0.0031(7) 0.0020(6) 0.0077(6)

loop_
_atom_type_symbol
_atom_type_description
_atom_type_scat_dispersion_real
_atom_type_scat_dispersion_imag
_atom_type_scat_source
C C 0.0033 0.0016 'International Tables Vol C Tables 4.2.6.8 and 6.1.1.4'
H H 0.0000 0.0000 'International Tables Vol C Tables 4.2.6.8 and 6.1.1.4'
N N 0.0061 0.0033 'International Tables Vol C Tables 4.2.6.8 and 6.1.1.4'
O O 0.0106 0.0060 'International Tables Vol C Tables 4.2.6.8 and 6.1.1.4'
S S 0.1246 0.1234 'International Tables Vol C Tables 4.2.6.8 and 6.1.1.4'
Cu Cu 0.3201 1.2651 'International Tables Vol C Tables 4.2.6.8 and 6.1.1.4'

loop_
_geom_angle_atom_site_label_1
_geom_angle_atom_site_label_2
_geom_angle_atom_site_label_3
_geom_angle
_geom_angle_publ_flag
O2 C12 O1 124.74(13) ?
O2 C12 C13 119.14(14) ?
O1 C12 C13 116.11(14) ?
C12 O1 Cu1 121.33(9) ?
C12 C13 H14 109.5 ?
C12 C13 H13 109.5 ?
H14 C13 H13 109.5 ?
C12 C13 H15 109.5 ?
H14 C13 H15 109.5 ?
H13 C13 H15 109.5 ?
C11 N4 Cu1 151.91(15) ?
N4 C11 S1 179.51(17) ?
Cu1 O3 H12W 118.4(18) ?
Cu1 O3 H11W 114(2) ?
H12W O3 H11W 108(3) ?
O1 Cu1 N4 88.74(6) yes
O1 Cu1 N1 90.41(5) yes
N4 Cu1 N1 164.83(6) yes
O1 Cu1 N2 176.11(5) yes
N4 Cu1 N2 90.43(6) yes
N1 Cu1 N2 89.39(5) yes
O1 Cu1 O3 90.07(5) yes
N4 Cu1 O3 97.81(7) yes
N1 Cu1 O3 97.34(6) yes
N2 Cu1 O3 93.81(5) yes
C6 N3 C5 129.45(12) ?
C6 N3 H5 111.5(13) ?
C5 N3 H5 113.9(13) ?
C6 N2 C10 117.82(14) ?
C6 N2 Cu1 124.34(10) ?
C10 N2 Cu1 117.44(11) ?
C3 C4 C5 118.96(15) ?
C3 C4 H4 117.9(12) ?
C5 C4 H4 123.1(12) ?
C5 N1 C1 117.43(13) ?
C5 N1 Cu1 123.68(10) ?
C1 N1 Cu1 118.28(10) ?
N1 C5 N3 121.22(13) ?
N1 C5 C4 122.13(14) ?
N3 C5 C4 116.64(13) ?
N2 C6 N3 121.11(12) ?
N2 C6 C7 121.54(15) ?
N3 C6 C7 117.34(14) ?
C2 C1 N1 123.27(16) ?
C2 C1 H1 123.0(14) ?
N1 C1 H1 113.7(14) ?
C7 C8 C9 119.02(16) ?
C7 C8 H8 121.3(15) ?
C9 C8 H8 119.7(15) ?
C1 C2 C3 119.07(16) ?
C1 C2 H2 117.6(16) ?
C3 C2 H2 123.2(16) ?
N2 C10 C9 123.18(18) ?
N2 C10 H10 117.6(11) ?
C9 C10 H10 119.2(11) ?
C10 C9 C8 118.49(18) ?
C10 C9 H9 123.2(16) ?
C8 C9 H9 118.3(16) ?
C4 C3 C2 118.90(16) ?
C4 C3 H3 119.3(12) ?
C2 C3 H3 121.7(12) ?
C8 C7 C6 119.88(17) ?
C8 C7 H7 121.5(14) ?
C6 C7 H7 118.6(14) ?

loop_
_geom_bond_atom_site_label_1
_geom_bond_atom_site_label_2
_geom_bond_distance
_geom_bond_publ_flag
C12 O2 1.2493(18) ?
C12 O1 1.2600(18) ?
C12 C13 1.512(2) ?
O1 Cu1 1.9615(10) yes
C13 H14 0.9600 ?
C13 H13 0.9600 ?
C13 H15 0.9501 ?
N4 C11 1.153(2) yes
N4 Cu1 1.9794(14) yes
C11 S1 1.6237(16) yes
O3 Cu1 2.2937(13) yes
O3 H12W 0.81(3) ?
O3 H11W 0.76(3) ?
Cu1 N1 2.0129(12) yes
Cu1 N2 2.0141(12) yes
N3 C6 1.381(2) ?
N3 C5 1.3876(18) ?
N3 H5 0.87(2) ?
N2 C6 1.3356(19) ?
N2 C10 1.361(2) ?
C4 C3 1.372(3) ?
C4 C5 1.414(2) ?
C4 H4 0.94(2) ?
N1 C5 1.3351(18) ?
N1 C1 1.366(2) ?
C6 C7 1.412(2) ?
C1 C2 1.363(2) ?
C1 H1 0.86(2) ?
C8 C7 1.358(3) ?
C8 C9 1.394(3) ?
C8 H8 0.91(2) ?
C2 C3 1.393(3) ?
C2 H2 0.93(3) ?
C10 C9 1.377(3) ?
C10 H10 1.02(2) ?
C9 H9 0.87(2) ?
C3 H3 0.97(2) ?
C7 H7 0.89(2) ?

loop_
_geom_hbond_atom_site_label_D
_geom_hbond_atom_site_label_H
_geom_hbond_atom_site_label_A
_geom_hbond_site_symmetry_A
_geom_hbond_distance_DH
_geom_hbond_distance_HA
_geom_hbond_distance_DA
_geom_hbond_angle_DHA
_geom_hbond_publ_flag
O3 H12W O2 1_655 0.81(3) 1.98(3) 2.782(3) 171(4) yes
O3 H11W S1 1_655 0.77(3) 2.72(2) 3.436(3) 166(4) yes
N3 H5 O2 4_555 0.870(10) 1.960(10) 2.831(2) 176.0(10) yes
C8 H8 O1 2_564 0.930(10) 2.520(10) 3.3780(10) 155.0(10) yes

loop_
_geom_torsion_atom_site_label_1
_geom_torsion_atom_site_label_2
_geom_torsion_atom_site_label_3
_geom_torsion_atom_site_label_4
_geom_torsion
O2 C12 O1 Cu1 5.1(2)
C13 C12 O1 Cu1 -175.59(11)
C12 O1 Cu1 N4 71.31(12)
C12 O1 Cu1 N1 -93.54(12)
C12 O1 Cu1 O3 169.12(12)
C11 N4 Cu1 O1 -95.7(3)
C11 N4 Cu1 N1 -8.7(5)
C11 N4 Cu1 N2 80.5(3)
C11 N4 Cu1 O3 174.4(3)
N4 Cu1 N2 C6 -137.56(12)
N1 Cu1 N2 C6 27.26(12)
O3 Cu1 N2 C6 124.58(12)
N4 Cu1 N2 C10 35.03(13)
N1 Cu1 N2 C10 -160.15(12)
O3 Cu1 N2 C10 -62.83(13)
O1 Cu1 N1 C5 146.00(12)
N4 Cu1 N1 C5 59.3(3)
N2 Cu1 N1 C5 -30.11(12)
O3 Cu1 N1 C5 -123.88(12)
O1 Cu1 N1 C1 -24.76(12)
N4 Cu1 N1 C1 -111.5(2)
N2 Cu1 N1 C1 159.13(12)
O3 Cu1 N1 C1 65.36(12)
C1 N1 C5 N3 -174.18(14)
Cu1 N1 C5 N3 14.99(19)
C1 N1 C5 C4 5.6(2)
Cu1 N1 C5 C4 -165.26(11)
C6 N3 C5 N1 17.4(2)
C6 N3 C5 C4 -162.32(15)
C3 C4 C5 N1 -4.1(2)
C3 C4 C5 N3 175.62(15)
C10 N2 C6 N3 178.37(14)
Cu1 N2 C6 N3 -9.07(19)
C10 N2 C6 C7 -2.8(2)
Cu1 N2 C6 C7 169.73(11)
C5 N3 C6 N2 -20.7(2)
C5 N3 C6 C7 160.45(15)
C5 N1 C1 C2 -2.8(2)
Cu1 N1 C1 C2 168.52(15)
N1 C1 C2 C3 -1.4(3)
C6 N2 C10 C9 2.1(3)
Cu1 N2 C10 C9 -170.98(15)
N2 C10 C9 C8 0.0(3)
C7 C8 C9 C10 -1.4(3)
C5 C4 C3 C2 -0.3(3)
C1 C2 C3 C4 2.9(3)
C9 C8 C7 C6 0.7(3)
N2 C6 C7 C8 1.5(2)
N3 C6 C7 C8 -179.65(16)
